data_4114242
loop_
_publ_author_name
'Xile Hu'
'Ingrid Castro-Rodriguez'
'Karsten Meyer'

_publ_contact_author
;
        Karsten Meyer
        University of California, San Diego
        Department of Chemistry & Biochemistry
        9500 Gilman Dr. MC 0358
        La Jolla CA, 92093-0358
        United States of America
;
_publ_contact_author_email kmeyer@ucsd.edu
_publ_contact_author_fax '1 858 534 5383'
_publ_contact_author_phone '1 858 822 4247'
_publ_section_title
;
 Copper Complexes of Nitrogen-Anchored Tripodal N-Heterocyclic Carbene
 Ligands
;
_journal_name_full 'Journal of the American Chemical Society'
_journal_page_first 12237
_journal_page_last 12245
_journal_paper_doi 10.1021/ja036880+
_journal_volume 125
_journal_year 2003
_chemical_formula_moiety 'C27 H45 Cu N7, F6 P'
_chemical_formula_sum 'C27 H45 Cu F6 N7 P'
_chemical_formula_weight 676.21
_chemical_name_systematic
; 
 ? 
;
_space_group_IT_number 2
_symmetry_cell_setting triclinic
_symmetry_space_group_name_Hall '-P 1'
_symmetry_space_group_name_H-M 'P -1'
_atom_sites_solution_hydrogens geom
_atom_sites_solution_primary direct
_atom_sites_solution_secondary difmap
_audit_creation_method SHELXL-97
_cell_angle_alpha 95.194(6)
_cell_angle_beta 102.968(6)
_cell_angle_gamma 92.142(6)
_cell_formula_units_Z 2
_cell_length_a 9.586(4)
_cell_length_b 11.901(4)
_cell_length_c 14.205(5)
_cell_measurement_temperature 100(2)
_cell_volume 1570.0(10)
_computing_cell_refinement 'Bruker SMART'
_computing_data_collection 'Bruker SMART'
_computing_data_reduction 'Bruker SHELXTL'
_computing_molecular_graphics 'Bruker SHELXTL'
_computing_publication_material 'Bruker SHELXTL'
_computing_structure_refinement 'SHELXL-97 (Sheldrick, 1997)'
_computing_structure_solution 'SHELXS-97 (Sheldrick, 1990)'
_diffrn_ambient_temperature 100(2)
_diffrn_measured_fraction_theta_full 0.995
_diffrn_measured_fraction_theta_max 0.995
_diffrn_measurement_device_type 'CCD area detector'
_diffrn_measurement_method 'phi and omega scans'
_diffrn_radiation_monochromator graphite
_diffrn_radiation_source 'fine-focus sealed tube'
_diffrn_radiation_type MoK\a
_diffrn_radiation_wavelength 0.71073
_diffrn_reflns_av_R_equivalents 0.0317
_diffrn_reflns_av_sigmaI/netI 0.0439
_diffrn_reflns_limit_h_max 10
_diffrn_reflns_limit_h_min -10
_diffrn_reflns_limit_k_max 12
_diffrn_reflns_limit_k_min -12
_diffrn_reflns_limit_l_max 15
_diffrn_reflns_limit_l_min -15
_diffrn_reflns_number 8778
_diffrn_reflns_theta_full 22.50
_diffrn_reflns_theta_max 22.50
_diffrn_reflns_theta_min 1.48
_exptl_absorpt_coefficient_mu 0.812
_exptl_absorpt_correction_T_max 1.000000
_exptl_absorpt_correction_T_min 0.684563
_exptl_absorpt_correction_type 'Spherical Harmonic Functions;"Blessing Acta Cryst.", A51 (1995) p.33-38'
_exptl_crystal_colour yellow
_exptl_crystal_density_diffrn 1.431
_exptl_crystal_description irregular
_exptl_crystal_F_000 708
_exptl_crystal_size_max 0.49
_exptl_crystal_size_mid 0.22
_exptl_crystal_size_min 0.04
_refine_diff_density_max 0.543
_refine_diff_density_min -0.430
_refine_diff_density_rms 0.060
_refine_ls_extinction_method none
_refine_ls_goodness_of_fit_ref 0.967
_refine_ls_hydrogen_treatment mixed
_refine_ls_matrix_type full
_refine_ls_number_parameters 388
_refine_ls_number_reflns 4093
_refine_ls_number_restraints 0
_refine_ls_restrained_S_all 0.967
_refine_ls_R_factor_all 0.0438
_refine_ls_R_factor_gt 0.0346
_refine_ls_shift/su_max 0.001
_refine_ls_shift/su_mean 0.000
_refine_ls_structure_factor_coef Fsqd
_refine_ls_weighting_details 'calc w=1/[\s^2^(Fo^2^)+(0.0528P)^2^+0.0000P] where P=(Fo^2^+2Fc^2^)/3'
_refine_ls_weighting_scheme calc
_refine_ls_wR_factor_gt 0.0811
_refine_ls_wR_factor_ref 0.0838
_reflns_number_gt 3385
_reflns_number_total 4093
_reflns_threshold_expression >2sigma(I)
_cod_data_source_file ja0368802Bsi20030624_032624.cif
_cod_data_source_block sad
_cod_original_cell_volume 1569.9(10)
_cod_database_code 4114242

loop_
_symmetry_equiv_pos_as_xyz
'x, y, z'
'-x, -y, -z'

loop_
_atom_site_label
_atom_site_type_symbol
_atom_site_fract_x
_atom_site_fract_y
_atom_site_fract_z
_atom_site_U_iso_or_equiv
_atom_site_adp_type
_atom_site_occupancy
_atom_site_symmetry_multiplicity
_atom_site_calc_flag
_atom_site_refinement_flags
Cu1 Cu 0.86173(4) 0.73201(3) 0.25338(3) 0.02018(13) Uani 1 1 d .
N1 N 0.8126(3) 0.77869(19) 0.42252(18) 0.0242(6) Uani 1 1 d .
N1A N 0.8245(3) 0.97108(19) 0.28398(18) 0.0240(6) Uani 1 1 d .
N2A N 0.9987(3) 0.96008(19) 0.21189(19) 0.0251(6) Uani 1 1 d .
C1A C 0.7891(3) 0.9002(3) 0.4345(2) 0.0304(8) Uani 1 1 d .
H1A1 H 0.8804 0.9419 0.4614 0.036 Uiso 1 1 calc R
H1A2 H 0.7283 0.9134 0.4800 0.036 Uiso 1 1 calc R
C2A C 0.7199(3) 0.9434(2) 0.3393(2) 0.0280(8) Uani 1 1 d .
H2A1 H 0.6501 0.8862 0.3011 0.034 Uiso 1 1 calc R
H2A2 H 0.6695 1.0102 0.3521 0.034 Uiso 1 1 calc R
C3A C 0.9067(3) 0.8943(2) 0.2478(2) 0.0239(7) Uani 1 1 d .
C4A C 0.9711(3) 1.0733(2) 0.2263(2) 0.0330(8) Uani 1 1 d .
H4A H 1.0198 1.1338 0.2082 0.040 Uiso 1 1 calc R
C5A C 0.8635(4) 1.0797(3) 0.2702(2) 0.0329(8) Uani 1 1 d .
H5A H 0.8220 1.1452 0.2883 0.040 Uiso 1 1 calc R
C6A C 1.1233(3) 0.9185(2) 0.1750(2) 0.0245(7) Uani 1 1 d .
C7A C 1.1806(3) 1.0094(3) 0.1222(2) 0.0332(8) Uani 1 1 d .
H7A1 H 1.1043 1.0310 0.0720 0.050 Uiso 1 1 calc R
H7A2 H 1.2556 0.9804 0.0939 0.050 Uiso 1 1 calc R
H7A3 H 1.2179 1.0741 0.1675 0.050 Uiso 1 1 calc R
C8A C 1.0751(3) 0.8135(3) 0.1047(2) 0.0312(8) Uani 1 1 d .
H8A1 H 1.0390 0.7558 0.1376 0.047 Uiso 1 1 calc R
H8A2 H 1.1549 0.7868 0.0805 0.047 Uiso 1 1 calc R
H8A3 H 1.0007 0.8313 0.0515 0.047 Uiso 1 1 calc R
C9A C 1.2389(3) 0.8930(3) 0.2614(2) 0.0357(9) Uani 1 1 d .
H9A1 H 1.2637 0.9596 0.3066 0.054 Uiso 1 1 calc R
H9A2 H 1.3223 0.8701 0.2395 0.054 Uiso 1 1 calc R
H9A3 H 1.2038 0.8333 0.2926 0.054 Uiso 1 1 calc R
N1B N 1.1008(3) 0.66789(19) 0.39847(18) 0.0226(6) Uani 1 1 d .
N2B N 1.0675(2) 0.53272(19) 0.28464(17) 0.0206(6) Uani 1 1 d .
C1B C 0.9393(3) 0.7506(3) 0.4944(2) 0.0310(8) Uani 1 1 d .
H1B1 H 0.9273 0.6725 0.5073 0.037 Uiso 1 1 calc R
H1B2 H 0.9463 0.7980 0.5547 0.037 Uiso 1 1 calc R
C2B C 1.0770(3) 0.7667(3) 0.4604(2) 0.0280(8) Uani 1 1 d .
H2B1 H 1.0724 0.8327 0.4247 0.034 Uiso 1 1 calc R
H2B2 H 1.1571 0.7799 0.5164 0.034 Uiso 1 1 calc R
C3B C 1.0158(3) 0.6341(2) 0.3097(2) 0.0212(7) Uani 1 1 d .
C4B C 1.1788(3) 0.5060(3) 0.3577(2) 0.0260(8) Uani 1 1 d .
H4B H 1.2294 0.4409 0.3573 0.031 Uiso 1 1 calc R
C5B C 1.2008(3) 0.5901(3) 0.4291(2) 0.0263(8) Uani 1 1 d .
H5B H 1.2692 0.5955 0.4875 0.032 Uiso 1 1 calc R
C6B C 0.9975(3) 0.4495(2) 0.2015(2) 0.0209(7) Uani 1 1 d .
C7B C 0.9273(4) 0.5089(3) 0.1157(2) 0.0343(8) Uani 1 1 d .
H7B1 H 0.8565 0.5563 0.1333 0.051 Uiso 1 1 calc R
H7B2 H 0.8821 0.4539 0.0630 0.051 Uiso 1 1 calc R
H7B3 H 0.9986 0.5543 0.0960 0.051 Uiso 1 1 calc R
C8B C 0.8870(3) 0.3783(3) 0.2343(2) 0.0352(8) Uani 1 1 d .
H8B1 H 0.9323 0.3445 0.2913 0.053 Uiso 1 1 calc R
H8B2 H 0.8449 0.3201 0.1835 0.053 Uiso 1 1 calc R
H8B3 H 0.8137 0.4252 0.2488 0.053 Uiso 1 1 calc R
C9B C 1.1097(4) 0.3758(3) 0.1723(3) 0.0443(10) Uani 1 1 d .
H9B1 H 1.1857 0.4228 0.1597 0.066 Uiso 1 1 calc R
H9B2 H 1.0665 0.3269 0.1148 0.066 Uiso 1 1 calc R
H9B3 H 1.1479 0.3310 0.2240 0.066 Uiso 1 1 calc R
N1C N 0.5954(3) 0.61760(19) 0.26512(18) 0.0246(6) Uani 1 1 d .
N2C N 0.5498(3) 0.6766(2) 0.12399(18) 0.0235(6) Uani 1 1 d .
C1C C 0.6849(3) 0.7115(3) 0.4301(2) 0.0274(8) Uani 1 1 d .
H1C1 H 0.6012 0.7551 0.4126 0.033 Uiso 1 1 calc R
H1C2 H 0.6943 0.6952 0.4968 0.033 Uiso 1 1 calc R
C2C C 0.6634(3) 0.6008(3) 0.3642(2) 0.0285(8) Uani 1 1 d .
H2C1 H 0.7556 0.5692 0.3659 0.034 Uiso 1 1 calc R
H2C2 H 0.6044 0.5473 0.3882 0.034 Uiso 1 1 calc R
C3C C 0.6587(3) 0.6727(2) 0.2045(2) 0.0223(7) Uani 1 1 d .
C4C C 0.4242(3) 0.6263(3) 0.1370(3) 0.0330(8) Uani 1 1 d .
H4C H 0.3361 0.6189 0.0925 0.040 Uiso 1 1 calc R
C5C C 0.4526(3) 0.5902(3) 0.2249(3) 0.0339(8) Uani 1 1 d .
H5C H 0.3881 0.5535 0.2536 0.041 Uiso 1 1 calc R
C6C C 0.5593(3) 0.7367(3) 0.0378(2) 0.0270(8) Uani 1 1 d .
C7C C 0.5677(4) 0.8635(3) 0.0681(3) 0.0394(9) Uani 1 1 d .
H7C1 H 0.4853 0.8827 0.0926 0.059 Uiso 1 1 calc R
H7C2 H 0.5701 0.9038 0.0129 0.059 Uiso 1 1 calc R
H7C3 H 0.6532 0.8837 0.1177 0.059 Uiso 1 1 calc R
C8C C 0.4277(4) 0.7051(3) -0.0430(3) 0.0474(10) Uani 1 1 d .
H8C1 H 0.4187 0.6246 -0.0585 0.071 Uiso 1 1 calc R
H8C2 H 0.4367 0.7409 -0.0994 0.071 Uiso 1 1 calc R
H8C3 H 0.3440 0.7297 -0.0224 0.071 Uiso 1 1 calc R
C9C C 0.6903(3) 0.7037(3) 0.0027(2) 0.0301(8) Uani 1 1 d .
H9C1 H 0.7741 0.7217 0.0541 0.045 Uiso 1 1 calc R
H9C2 H 0.6977 0.7443 -0.0515 0.045 Uiso 1 1 calc R
H9C3 H 0.6826 0.6240 -0.0170 0.045 Uiso 1 1 calc R
P1 P 0.49054(8) 0.24769(7) 0.33393(6) 0.0239(2) Uani 1 1 d .
F1 F 0.48362(18) 0.35641(14) 0.40716(13) 0.0315(4) Uani 1 1 d .
F2 F 0.4420(2) 0.32103(16) 0.24567(13) 0.0441(5) Uani 1 1 d .
F3 F 0.4978(2) 0.14088(16) 0.25969(14) 0.0432(5) Uani 1 1 d .
F4 F 0.54072(19) 0.17660(15) 0.42314(14) 0.0396(5) Uani 1 1 d .
F5 F 0.65478(18) 0.28245(15) 0.33811(13) 0.0357(5) Uani 1 1 d .
F6 F 0.32633(18) 0.21336(15) 0.33106(14) 0.0376(5) Uani 1 1 d .

loop_
_atom_site_aniso_label
_atom_site_aniso_U_11
_atom_site_aniso_U_22
_atom_site_aniso_U_33
_atom_site_aniso_U_23
_atom_site_aniso_U_13
_atom_site_aniso_U_12
Cu1 0.0207(2) 0.0125(2) 0.0278(2) 0.00294(16) 0.00556(16) 0.00474(15)
N1 0.0280(15) 0.0184(14) 0.0262(15) -0.0005(11) 0.0068(12) 0.0055(11)
N1A 0.0266(14) 0.0134(14) 0.0326(16) 0.0000(12) 0.0082(12) 0.0070(11)
N2A 0.0258(14) 0.0144(14) 0.0361(16) 0.0037(12) 0.0088(12) 0.0012(11)
C1A 0.0352(19) 0.0241(18) 0.032(2) -0.0066(15) 0.0126(16) 0.0032(15)
C2A 0.0314(19) 0.0168(17) 0.038(2) -0.0008(15) 0.0128(16) 0.0084(14)
C3A 0.0241(17) 0.0215(17) 0.0255(18) 0.0040(14) 0.0034(14) 0.0030(14)
C4A 0.040(2) 0.0112(17) 0.049(2) 0.0047(16) 0.0132(18) 0.0013(15)
C5A 0.042(2) 0.0128(18) 0.045(2) -0.0021(15) 0.0139(18) 0.0047(15)
C6A 0.0224(17) 0.0185(17) 0.0339(19) 0.0036(15) 0.0090(15) -0.0001(13)
C7A 0.0285(18) 0.0271(19) 0.045(2) 0.0061(16) 0.0096(16) -0.0010(15)
C8A 0.0301(18) 0.0258(19) 0.042(2) 0.0027(16) 0.0174(16) 0.0026(15)
C9A 0.0326(19) 0.033(2) 0.045(2) 0.0119(17) 0.0126(17) 0.0068(16)
N1B 0.0247(14) 0.0161(14) 0.0249(16) 0.0011(12) 0.0015(12) 0.0031(11)
N2B 0.0218(14) 0.0147(14) 0.0267(15) 0.0051(12) 0.0065(12) 0.0046(11)
C1B 0.043(2) 0.0265(19) 0.0217(18) -0.0006(15) 0.0040(16) 0.0072(15)
C2B 0.0329(19) 0.0229(18) 0.0258(19) -0.0020(15) 0.0033(15) 0.0044(14)
C3B 0.0244(17) 0.0130(16) 0.0280(19) 0.0033(14) 0.0091(15) 0.0031(13)
C4B 0.0257(18) 0.0209(18) 0.034(2) 0.0089(16) 0.0081(15) 0.0080(14)
C5B 0.0215(17) 0.0284(19) 0.0270(19) 0.0102(16) -0.0020(14) 0.0056(14)
C6B 0.0215(16) 0.0120(16) 0.0299(19) 0.0002(14) 0.0071(14) 0.0056(13)
C7B 0.057(2) 0.0173(18) 0.028(2) -0.0018(15) 0.0098(17) 0.0052(16)
C8B 0.039(2) 0.031(2) 0.032(2) 0.0032(16) 0.0022(17) -0.0055(16)
C9B 0.031(2) 0.033(2) 0.062(3) -0.0223(19) 0.0068(18) 0.0057(16)
N1C 0.0299(16) 0.0164(14) 0.0298(16) 0.0025(12) 0.0114(13) 0.0004(11)
N2C 0.0212(14) 0.0249(15) 0.0253(16) 0.0030(12) 0.0069(12) 0.0042(11)
C1C 0.0316(19) 0.0280(19) 0.0262(19) 0.0054(15) 0.0120(15) 0.0074(15)
C2C 0.0309(18) 0.0255(18) 0.032(2) 0.0132(16) 0.0104(15) 0.0016(14)
C3C 0.0281(18) 0.0135(16) 0.0269(19) -0.0010(14) 0.0106(16) 0.0054(13)
C4C 0.0223(18) 0.034(2) 0.040(2) 0.0027(17) 0.0034(16) -0.0013(15)
C5C 0.0257(19) 0.030(2) 0.047(2) 0.0053(17) 0.0104(17) -0.0052(15)
C6C 0.0244(17) 0.033(2) 0.0243(19) 0.0036(15) 0.0052(15) 0.0066(14)
C7C 0.049(2) 0.035(2) 0.038(2) 0.0135(17) 0.0134(18) 0.0157(17)
C8C 0.028(2) 0.078(3) 0.035(2) 0.007(2) 0.0036(17) 0.0033(19)
C9C 0.0281(18) 0.0334(19) 0.0298(19) 0.0057(16) 0.0076(15) 0.0031(15)
P1 0.0231(5) 0.0224(5) 0.0268(5) 0.0010(4) 0.0066(4) 0.0069(4)
F1 0.0314(10) 0.0232(10) 0.0410(11) -0.0057(8) 0.0145(9) 0.0014(8)
F2 0.0462(12) 0.0554(13) 0.0367(12) 0.0198(10) 0.0125(9) 0.0238(10)
F3 0.0412(12) 0.0376(11) 0.0469(13) -0.0161(9) 0.0083(10) 0.0096(9)
F4 0.0454(12) 0.0362(11) 0.0417(12) 0.0161(9) 0.0126(9) 0.0148(9)
F5 0.0252(10) 0.0427(12) 0.0419(12) 0.0014(9) 0.0143(9) 0.0048(8)
F6 0.0259(10) 0.0358(11) 0.0501(13) -0.0069(9) 0.0109(9) 0.0003(8)

loop_
_atom_type_symbol
_atom_type_description
_atom_type_scat_dispersion_real
_atom_type_scat_dispersion_imag
_atom_type_scat_source
C C 0.0033 0.0016 'International Tables Vol C Tables 4.2.6.8 and 6.1.1.4'
H H 0.0000 0.0000 'International Tables Vol C Tables 4.2.6.8 and 6.1.1.4'
N N 0.0061 0.0033 'International Tables Vol C Tables 4.2.6.8 and 6.1.1.4'
F F 0.0171 0.0103 'International Tables Vol C Tables 4.2.6.8 and 6.1.1.4'
P P 0.1023 0.0942 'International Tables Vol C Tables 4.2.6.8 and 6.1.1.4'
Cu Cu 0.3201 1.2651 'International Tables Vol C Tables 4.2.6.8 and 6.1.1.4'

loop_
_geom_angle_atom_site_label_1
_geom_angle_atom_site_label_2
_geom_angle_atom_site_label_3
_geom_angle
C3A Cu1 C3B 120.03(12)
C3A Cu1 C3C 117.96(12)
C3B Cu1 C3C 121.98(12)
C1C N1 C1B 110.6(2)
C1C N1 C1A 110.4(2)
C1B N1 C1A 111.0(2)
C3A N1A C5A 111.5(3)
C3A N1A C2A 124.4(2)
C5A N1A C2A 123.8(2)
C3A N2A C4A 110.2(3)
C3A N2A C6A 125.0(2)
C4A N2A C6A 124.3(2)
N1 C1A C2A 111.9(2)
N1A C2A C1A 112.0(2)
N1A C3A N2A 103.5(2)
N1A C3A Cu1 118.3(2)
N2A C3A Cu1 138.2(2)
C5A C4A N2A 107.9(3)
C4A C5A N1A 106.9(3)
N2A C6A C8A 109.3(2)
N2A C6A C9A 108.1(2)
C8A C6A C9A 111.0(3)
N2A C6A C7A 109.5(2)
C8A C6A C7A 109.1(3)
C9A C6A C7A 109.8(3)
C3B N1B C5B 112.2(2)
C3B N1B C2B 123.9(2)
C5B N1B C2B 123.4(3)
C3B N2B C4B 110.7(2)
C3B N2B C6B 125.7(2)
C4B N2B C6B 122.3(2)
N1 C1B C2B 112.4(2)
N1B C2B C1B 111.3(3)
N1B C3B N2B 103.3(2)
N1B C3B Cu1 118.8(2)
N2B C3B Cu1 137.9(2)
C5B C4B N2B 107.9(3)
C4B C5B N1B 105.9(3)
N2B C6B C7B 110.7(2)
N2B C6B C8B 107.6(2)
C7B C6B C8B 110.4(3)
N2B C6B C9B 109.3(2)
C7B C6B C9B 108.6(3)
C8B C6B C9B 110.3(3)
C3C N1C C5C 111.6(3)
C3C N1C C2C 124.9(3)
C5C N1C C2C 123.1(3)
C3C N2C C4C 110.6(2)
C3C N2C C6C 125.4(2)
C4C N2C C6C 123.7(3)
N1 C1C C2C 111.9(2)
N1C C2C C1C 111.4(2)
N1C C3C N2C 103.4(2)
N1C C3C Cu1 118.1(2)
N2C C3C Cu1 138.2(2)
C5C C4C N2C 107.4(3)
C4C C5C N1C 106.9(3)
N2C C6C C9C 109.7(2)
N2C C6C C8C 109.9(3)
C9C C6C C8C 109.0(3)
N2C C6C C7C 108.1(2)
C9C C6C C7C 110.5(3)
C8C C6C C7C 109.7(3)
F4 P1 F2 178.90(12)
F4 P1 F3 90.99(11)
F2 P1 F3 89.90(11)
F4 P1 F1 89.91(11)
F2 P1 F1 89.20(10)
F3 P1 F1 179.02(11)
F4 P1 F5 89.37(10)
F2 P1 F5 89.98(10)
F3 P1 F5 89.73(10)
F1 P1 F5 89.89(10)
F4 P1 F6 90.22(10)
F2 P1 F6 90.43(10)
F3 P1 F6 90.80(10)
F1 P1 F6 89.58(10)
F5 P1 F6 179.33(11)

loop_
_geom_bond_atom_site_label_1
_geom_bond_atom_site_label_2
_geom_bond_distance
Cu1 C3A 1.976(3)
Cu1 C3B 1.987(3)
Cu1 C3C 1.993(3)
N1 C1C 1.467(4)
N1 C1B 1.471(4)
N1 C1A 1.472(4)
N1A C3A 1.367(4)
N1A C5A 1.376(4)
N1A C2A 1.451(4)
N2A C3A 1.369(4)
N2A C4A 1.388(4)
N2A C6A 1.492(4)
C1A C2A 1.510(4)
C4A C5A 1.321(4)
C6A C8A 1.515(4)
C6A C9A 1.520(4)
C6A C7A 1.523(4)
N1B C3B 1.355(4)
N1B C5B 1.384(4)
N1B C2B 1.460(4)
N2B C3B 1.369(4)
N2B C4B 1.380(4)
N2B C6B 1.487(4)
C1B C2B 1.516(4)
C4B C5B 1.334(4)
C6B C7B 1.503(4)
C6B C8B 1.510(4)
C6B C9B 1.518(4)
N1C C3C 1.359(4)
N1C C5C 1.375(4)
N1C C2C 1.448(4)
N2C C3C 1.370(4)
N2C C4C 1.381(4)
N2C C6C 1.490(4)
C1C C2C 1.523(4)
C4C C5C 1.330(4)
C6C C9C 1.505(4)
C6C C8C 1.513(5)
C6C C7C 1.525(4)
P1 F4 1.5824(19)
P1 F2 1.5864(19)
P1 F3 1.590(2)
P1 F1 1.5982(19)
P1 F5 1.5994(19)
P1 F6 1.6020(19)
